data_3000497
loop_
_publ_author_name
'Kawamoto, Akihiro'
'Kojima Chojiro'
'Kurisu, Genji'
'Nakane, Takanori'
'Nakatani Kazuhiko'
'Sakurabayashi Shuhei'

_journal_name_full 'To be published in Nature Chemical Biology'
_chemical_formula_sum 'C24 H26 Cl3 N7 O5'
_space_group_name_Hall '-P 2yn'
_space_group_name_H-M_alt 'P 1 21/n 1'
_cell_angle_alpha 90
_cell_angle_beta 91.41
_cell_angle_gamma 90
_cell_length_a 7.078
_cell_length_b 11.743
_cell_length_c 34.698
_cell_measurement_temperature 79
_cell_volume 2883.119
_diffrn_ambient_temperature 79
_diffrn_radiation_type electron
_diffrn_radiation_wavelength 0.02508
_refine_ls_goodness_of_fit_ref 2.722
_refine_ls_R_factor_all 0.2307
_refine_ls_wR_factor_gt 0.5817
_cod_database_code 3000497
_cod_hold_until_date 2025-04-23
_cod_depositor_requested_release_date 2025-04-23

loop_
_atom_site_label
_atom_site_fract_x
_atom_site_fract_y
_atom_site_fract_z
? ? ? ?
